data_4337880
loop_
_publ_author_name
'Zhang, Daopeng'
'Si, Weijiang'
'Wang, Ping'
'Chen, Xia'
'Jiang, Jianzhuang'

_publ_section_title
;
 1D to 3D Heterobimetallic Complexes Tuned by Cyanide Precursors:
 Synthesis, Crystal Structures, and Magnetic Properties.
;
_journal_issue 7
_journal_name_full 'Inorganic chemistry'
_journal_page_first 3494
_journal_paper_doi 10.1021/ic4029386
_journal_volume 53
_journal_year 2014
_chemical_formula_moiety 'C35 H34 Fe N10 Ni O2, Cl O4'
_chemical_formula_sum 'C35 H34 Cl Fe N10 Ni O6'
_chemical_formula_weight 840.73
_chemical_name_systematic
; 
 ? 
;
_space_group_IT_number 14
_symmetry_cell_setting monoclinic
_symmetry_space_group_name_Hall '-P 2ybc'
_symmetry_space_group_name_H-M 'P 1 21/c 1'
_atom_sites_solution_hydrogens geom
_atom_sites_solution_primary direct
_atom_sites_solution_secondary difmap
_audit_creation_method SHELXL-97
_cell_angle_alpha 90.00
_cell_angle_beta 99.431(5)
_cell_angle_gamma 90.00
_cell_formula_units_Z 4
_cell_length_a 11.217(3)
_cell_length_b 17.405(5)
_cell_length_c 20.125(5)
_cell_measurement_reflns_used 1568
_cell_measurement_temperature 293(2)
_cell_measurement_theta_max 24.908
_cell_measurement_theta_min 2.124
_cell_volume 3875.9(18)
_computing_cell_refinement 'SAINT-Plus (Bruker, 2001)'
_computing_data_collection 'APEX2 (Bruker, 2004)'
_computing_data_reduction SAINT-Plus
_computing_molecular_graphics 'SHELXTL (Sheldrick, 2008)'
_computing_publication_material SHELXTL
_computing_structure_refinement 'SHELXL-97 (Sheldrick, 2008)'
_computing_structure_solution 'SHELXS-97 (Sheldrick, 2008)'
_diffrn_ambient_temperature 293(2)
_diffrn_measured_fraction_theta_full 0.99
_diffrn_measured_fraction_theta_max 0.99
_diffrn_measurement_device_type 'Bruker APEX II CCD area-detector'
_diffrn_measurement_method '\f and \w scans'
_diffrn_radiation_monochromator graphite
_diffrn_radiation_source 'fine-focus sealed tube'
_diffrn_radiation_type MoK\a
_diffrn_radiation_wavelength 0.71073
_diffrn_reflns_av_R_equivalents 0.0720
_diffrn_reflns_av_sigmaI/netI 0.0756
_diffrn_reflns_limit_h_max 11
_diffrn_reflns_limit_h_min -11
_diffrn_reflns_limit_k_max 17
_diffrn_reflns_limit_k_min -17
_diffrn_reflns_limit_l_max 20
_diffrn_reflns_limit_l_min -17
_diffrn_reflns_number 12481
_diffrn_reflns_theta_full 24.88
_diffrn_reflns_theta_max 24.88
_diffrn_reflns_theta_min 1.84
_exptl_absorpt_coefficient_mu 0.986
_exptl_absorpt_correction_T_max 0.8503
_exptl_absorpt_correction_T_min 0.8197
_exptl_absorpt_correction_type multi-scan
_exptl_absorpt_process_details sadabs
_exptl_crystal_colour dark-brown
_exptl_crystal_density_diffrn 1.441
_exptl_crystal_density_method 'not measured'
_exptl_crystal_description block
_exptl_crystal_F_000 1732
_exptl_crystal_size_max 0.21
_exptl_crystal_size_mid 0.19
_exptl_crystal_size_min 0.17
_platon_squeeze_details
;
;
_refine_diff_density_max 0.729
_refine_diff_density_min -0.461
_refine_diff_density_rms 0.096
_refine_ls_extinction_method none
_refine_ls_goodness_of_fit_ref 1.005
_refine_ls_hydrogen_treatment none
_refine_ls_matrix_type full
_refine_ls_number_parameters 489
_refine_ls_number_reflns 4060
_refine_ls_number_restraints 0
_refine_ls_restrained_S_all 1.005
_refine_ls_R_factor_all 0.1394
_refine_ls_R_factor_gt 0.0780
_refine_ls_shift/su_max 0.001
_refine_ls_shift/su_mean 0.000
_refine_ls_structure_factor_coef Fsqd
_refine_ls_weighting_details 'calc w=1/[\s^2^(Fo^2^)+(0.1566P)^2^+0.0000P] where P=(Fo^2^+2Fc^2^)/3'
_refine_ls_weighting_scheme calc
_refine_ls_wR_factor_gt 0.2060
_refine_ls_wR_factor_ref 0.2469
_reflns_number_gt 2244
_reflns_number_total 4060
_reflns_threshold_expression >2sigma(I)
_cod_data_source_file ic4029386_si_002.cif
_cod_data_source_block 1
_cod_depositor_comments 'Adding full bibliography for 4337877--4337881.cif.'
_cod_original_cell_volume 3876.3(18)
_cod_original_sg_symbol_H-M P2(1)/c
_cod_database_code 4337880

loop_
_symmetry_equiv_pos_as_xyz
'x, y, z'
'-x, y+1/2, -z+1/2'
'-x, -y, -z'
'x, -y-1/2, z-1/2'

loop_
_atom_site_label
_atom_site_type_symbol
_atom_site_fract_x
_atom_site_fract_y
_atom_site_fract_z
_atom_site_U_iso_or_equiv
_atom_site_adp_type
_atom_site_occupancy
_atom_site_symmetry_multiplicity
_atom_site_calc_flag
_atom_site_refinement_flags
Fe1 Fe 0.40007(13) 0.20036(9) -0.08740(6) 0.0545(6) Uani 1 1 d .
Ni1 Ni 0.37974(12) 0.24926(8) 0.16188(6) 0.0571(6) Uani 1 1 d .
Cl1 Cl 0.0280(5) 0.4425(4) 0.2304(4) 0.1375(19) Uani 1 1 d .
O1 O 0.6926(10) 0.0665(6) -0.0759(5) 0.124(4) Uani 1 1 d .
O2 O 0.4186(8) 0.4303(6) -0.0884(5) 0.107(3) Uani 1 1 d .
O3 O -0.022(3) 0.4949(15) 0.2600(12) 0.346(16) Uani 1 1 d .
O4 O 0.061(3) 0.3688(18) 0.2415(12) 0.338(17) Uani 1 1 d .
O5 O -0.007(3) 0.4486(15) 0.1598(17) 0.343(16) Uani 1 1 d .
O6 O 0.151(4) 0.459(2) 0.2375(17) 0.366(16) Uani 1 1 d .
N1 N 0.3747(8) 0.2058(5) 0.0638(4) 0.057(2) Uani 1 1 d .
N2 N 0.5621(9) 0.1699(7) -0.0698(4) 0.070(3) Uani 1 1 d .
N3 N 0.4674(10) 0.3008(6) -0.0803(4) 0.068(3) Uani 1 1 d .
N4 N 0.2466(8) 0.2602(5) -0.1062(4) 0.054(2) Uani 1 1 d .
N5 N 0.3731(12) 0.0869(6) -0.0904(4) 0.073(3) Uani 1 1 d .
N6 N 0.5392(11) 0.2081(9) 0.1940(5) 0.081(3) Uani 1 1 d .
N7 N 0.4820(11) 0.3384(6) 0.1339(4) 0.075(3) Uani 1 1 d .
N8 N 0.2116(9) 0.2957(6) 0.1350(5) 0.080(3) Uani 1 1 d .
H8 H 0.1959 0.3214 0.1720 0.096 Uiso 1 1 calc R
N9 N 0.3383(16) 0.1434(7) 0.1979(5) 0.092(4) Uani 1 1 d .
N10 N 0.3841(9) 0.2956(5) 0.2578(5) 0.072(3) Uani 1 1 d .
C1 C 0.3822(8) 0.2008(5) 0.0089(5) 0.046(2) Uani 1 1 d .
C2 C 0.3897(10) 0.1984(6) -0.1854(6) 0.063(3) Uani 1 1 d .
C3 C 0.6444(14) 0.2315(10) -0.0567(6) 0.088(4) Uani 1 1 d .
C4 C 0.5932(12) 0.3046(9) -0.0629(6) 0.075(3) Uani 1 1 d .
C5 C 0.6647(15) 0.3717(10) -0.0490(7) 0.111(5) Uani 1 1 d .
H3 H 0.6302 0.4204 -0.0503 0.133 Uiso 1 1 calc R
C6 C 0.7863(19) 0.3611(15) -0.0337(11) 0.157(9) Uani 1 1 d .
H4 H 0.8355 0.4044 -0.0294 0.188 Uiso 1 1 calc R
C7 C 0.8368(17) 0.2952(16) -0.0248(9) 0.135(7) Uani 1 1 d .
H5 H 0.9195 0.2935 -0.0091 0.162 Uiso 1 1 calc R
C8 C 0.7744(14) 0.2246(13) -0.0375(7) 0.116(6) Uani 1 1 d .
H6 H 0.8137 0.1774 -0.0339 0.139 Uiso 1 1 calc R
C9 C 0.5880(16) 0.0961(10) -0.0772(5) 0.085(4) Uani 1 1 d .
C10 C 0.4805(14) 0.0479(8) -0.0837(5) 0.069(3) Uani 1 1 d .
C11 C 0.4855(19) -0.0309(10) -0.0812(6) 0.095(5) Uani 1 1 d .
H9 H 0.5588 -0.0568 -0.0775 0.113 Uiso 1 1 calc R
C12 C 0.377(2) -0.0703(9) -0.0846(6) 0.104(5) Uani 1 1 d .
H10 H 0.3782 -0.1237 -0.0830 0.124 Uiso 1 1 calc R
C13 C 0.2726(17) -0.0341(10) -0.0899(6) 0.100(5) Uani 1 1 d .
H11 H 0.2019 -0.0625 -0.0917 0.120 Uiso 1 1 calc R
C14 C 0.2662(14) 0.0469(9) -0.0929(6) 0.087(4) Uani 1 1 d .
H12 H 0.1926 0.0724 -0.0964 0.105 Uiso 1 1 calc R
C15 C 0.3912(12) 0.3627(8) -0.0904(5) 0.069(3) Uani 1 1 d .
C16 C 0.2625(11) 0.3350(7) -0.1055(5) 0.061(3) Uani 1 1 d .
C17 C 0.1674(14) 0.3859(7) -0.1188(6) 0.078(3) Uani 1 1 d .
H15 H 0.1808 0.4387 -0.1183 0.094 Uiso 1 1 calc R
C18 C 0.0536(13) 0.3570(10) -0.1326(6) 0.092(4) Uani 1 1 d .
H16 H -0.0122 0.3901 -0.1411 0.111 Uiso 1 1 calc R
C19 C 0.0361(13) 0.2812(10) -0.1339(7) 0.097(4) Uani 1 1 d .
H17 H -0.0417 0.2611 -0.1432 0.117 Uiso 1 1 calc R
C20 C 0.1333(13) 0.2338(7) -0.1213(6) 0.071(3) Uani 1 1 d .
H18 H 0.1208 0.1809 -0.1234 0.085 Uiso 1 1 calc R
C21 C 0.549(3) 0.1432(13) 0.2244(8) 0.130(8) Uani 1 1 d .
C22 C 0.662(3) 0.1159(12) 0.2554(9) 0.145(8) Uani 1 1 d .
H22 H 0.6743 0.0704 0.2798 0.174 Uiso 1 1 calc R
C23 C 0.753(2) 0.1656(19) 0.2448(13) 0.171(10) Uani 1 1 d .
H23 H 0.8313 0.1483 0.2592 0.206 Uiso 1 1 calc R
C24 C 0.7437(19) 0.2349(14) 0.2167(11) 0.152(8) Uani 1 1 d .
H24 H 0.8087 0.2680 0.2161 0.183 Uiso 1 1 calc R
C25 C 0.6299(15) 0.2514(13) 0.1896(8) 0.099(5) Uani 1 1 d .
C26 C 0.6007(16) 0.3266(11) 0.1510(7) 0.102(5) Uani 1 1 d .
C27 C 0.6920(14) 0.3798(11) 0.1312(8) 0.146(7) Uani 1 1 d .
H27A H 0.7573 0.3507 0.1183 0.219 Uiso 1 1 calc R
H27B H 0.7225 0.4125 0.1685 0.219 Uiso 1 1 calc R
H27C H 0.6552 0.4106 0.0938 0.219 Uiso 1 1 calc R
C28 C 0.4281(15) 0.3999(8) 0.0950(7) 0.103(4) Uani 1 1 d .
H28A H 0.4332 0.3899 0.0481 0.123 Uiso 1 1 calc R
H28B H 0.4741 0.4461 0.1082 0.123 Uiso 1 1 calc R
C29 C 0.2985(16) 0.4143(8) 0.1008(8) 0.109(5) Uani 1 1 d .
H29A H 0.2718 0.4583 0.0726 0.131 Uiso 1 1 calc R
H29B H 0.2963 0.4294 0.1469 0.131 Uiso 1 1 calc R
C30 C 0.2065(14) 0.3519(8) 0.0831(7) 0.098(4) Uani 1 1 d .
H30A H 0.1265 0.3746 0.0750 0.117 Uiso 1 1 calc R
H30B H 0.2200 0.3271 0.0419 0.117 Uiso 1 1 calc R
C31 C 0.1200(13) 0.2361(10) 0.1220(9) 0.119(5) Uani 1 1 d .
H31A H 0.1291 0.2095 0.0808 0.142 Uiso 1 1 calc R
H31B H 0.0408 0.2600 0.1151 0.142 Uiso 1 1 calc R
C32 C 0.1268(18) 0.1759(13) 0.1806(8) 0.143(8) Uani 1 1 d .
H32A H 0.1356 0.2047 0.2224 0.172 Uiso 1 1 calc R
H32B H 0.0488 0.1506 0.1755 0.172 Uiso 1 1 calc R
C33 C 0.221(2) 0.1138(11) 0.1901(9) 0.137(7) Uani 1 1 d .
H33A H 0.2124 0.0837 0.2295 0.164 Uiso 1 1 calc R
H33B H 0.2085 0.0799 0.1514 0.164 Uiso 1 1 calc R
C34 C 0.433(3) 0.1021(12) 0.2245(8) 0.131(8) Uani 1 1 d .
C35 C 0.424(2) 0.0233(9) 0.2474(7) 0.152(8) Uani 1 1 d .
H35A H 0.4215 0.0231 0.2948 0.228 Uiso 1 1 calc R
H35B H 0.4934 -0.0052 0.2388 0.228 Uiso 1 1 calc R
H35C H 0.3520 0.0001 0.2235 0.228 Uiso 1 1 calc R

loop_
_atom_site_aniso_label
_atom_site_aniso_U_11
_atom_site_aniso_U_22
_atom_site_aniso_U_33
_atom_site_aniso_U_23
_atom_site_aniso_U_13
_atom_site_aniso_U_12
Fe1 0.0662(11) 0.0663(11) 0.0318(9) 0.0069(7) 0.0100(7) 0.0057(8)
Ni1 0.0704(11) 0.0683(11) 0.0326(8) -0.0023(6) 0.0089(6) -0.0003(7)
Cl1 0.091(3) 0.136(5) 0.188(6) 0.004(4) 0.033(3) 0.040(3)
O1 0.095(8) 0.163(10) 0.120(8) 0.015(6) 0.037(6) 0.069(7)
O2 0.104(7) 0.065(7) 0.141(9) 0.013(5) -0.012(6) -0.015(5)
O3 0.42(4) 0.33(3) 0.33(3) 0.04(2) 0.19(3) 0.21(3)
O4 0.45(4) 0.28(3) 0.32(3) 0.10(2) 0.15(3) 0.21(3)
O5 0.42(4) 0.32(3) 0.31(3) 0.08(2) 0.13(3) 0.19(3)
O6 0.42(5) 0.36(4) 0.34(4) 0.04(3) 0.15(3) 0.15(4)
N1 0.079(7) 0.062(6) 0.030(5) -0.004(4) 0.012(4) -0.009(5)
N2 0.061(7) 0.089(9) 0.061(6) 0.015(5) 0.008(5) 0.022(7)
N3 0.080(8) 0.081(8) 0.042(5) 0.012(5) 0.007(5) -0.012(6)
N4 0.062(7) 0.059(7) 0.040(5) 0.005(4) 0.005(4) -0.001(5)
N5 0.114(9) 0.067(7) 0.036(5) 0.003(4) 0.005(5) 0.023(8)
N6 0.069(9) 0.122(11) 0.048(7) -0.035(7) -0.007(6) 0.009(8)
N7 0.091(9) 0.080(8) 0.052(6) -0.016(5) 0.008(6) -0.025(6)
N8 0.075(7) 0.109(8) 0.055(6) -0.009(6) 0.009(5) -0.004(7)
N9 0.150(12) 0.093(9) 0.039(6) -0.018(6) 0.035(7) -0.043(9)
N10 0.092(8) 0.087(7) 0.037(6) -0.004(5) 0.013(5) 0.003(5)
C1 0.050(6) 0.043(6) 0.044(7) 0.008(5) 0.004(5) 0.012(5)
C2 0.065(8) 0.065(8) 0.058(8) 0.000(6) 0.006(6) 0.011(6)
C3 0.092(13) 0.115(14) 0.063(9) 0.017(8) 0.029(8) -0.004(11)
C4 0.052(9) 0.102(12) 0.068(8) 0.025(7) 0.004(6) -0.003(9)
C5 0.075(12) 0.156(16) 0.097(11) 0.041(10) 0.001(8) -0.031(11)
C6 0.080(16) 0.19(2) 0.20(2) 0.066(17) -0.008(13) -0.038(14)
C7 0.074(13) 0.19(2) 0.139(15) 0.056(15) 0.016(10) -0.031(16)
C8 0.059(11) 0.192(19) 0.094(11) 0.050(11) 0.008(8) 0.016(11)
C9 0.110(14) 0.107(13) 0.037(7) 0.023(7) 0.009(7) 0.031(12)
C10 0.101(12) 0.071(11) 0.035(7) 0.002(6) 0.009(6) 0.019(10)
C11 0.157(17) 0.072(12) 0.056(8) 0.004(7) 0.022(9) 0.036(11)
C12 0.19(2) 0.060(10) 0.064(9) -0.001(7) 0.026(11) 0.027(14)
C13 0.138(15) 0.068(12) 0.084(10) 0.004(7) -0.010(9) 0.001(10)
C14 0.101(12) 0.085(12) 0.072(9) 0.000(7) 0.005(8) -0.009(9)
C15 0.087(10) 0.065(10) 0.050(7) 0.003(6) -0.004(6) -0.008(9)
C16 0.073(9) 0.056(9) 0.054(7) 0.010(6) 0.016(6) 0.002(7)
C17 0.094(11) 0.059(8) 0.080(9) 0.007(6) 0.010(7) 0.018(9)
C18 0.069(11) 0.101(13) 0.103(11) 0.005(8) 0.001(8) 0.023(9)
C19 0.069(10) 0.097(12) 0.123(12) 0.024(9) 0.003(8) 0.030(9)
C20 0.087(11) 0.060(8) 0.063(8) -0.008(6) 0.002(7) -0.014(8)
C21 0.24(3) 0.090(15) 0.052(10) 0.007(10) -0.009(14) 0.061(18)
C22 0.24(3) 0.106(15) 0.072(11) 0.009(10) -0.011(15) 0.057(18)
C23 0.13(2) 0.16(2) 0.20(2) -0.01(2) -0.051(16) 0.058(19)
C24 0.126(19) 0.144(19) 0.165(19) -0.061(15) -0.043(14) 0.023(15)
C25 0.055(11) 0.154(17) 0.077(10) -0.045(10) -0.022(8) 0.038(12)
C26 0.080(12) 0.147(16) 0.081(10) -0.048(10) 0.016(9) -0.021(11)
C27 0.087(12) 0.205(19) 0.155(15) -0.070(13) 0.044(11) -0.066(13)
C28 0.136(14) 0.080(10) 0.091(10) 0.008(8) 0.016(9) -0.011(10)
C29 0.132(15) 0.085(11) 0.120(12) 0.003(9) 0.053(10) 0.011(11)
C30 0.119(13) 0.084(10) 0.087(10) 0.006(9) 0.011(8) 0.045(10)
C31 0.077(11) 0.155(15) 0.126(14) -0.042(12) 0.022(9) -0.027(10)
C32 0.158(19) 0.18(2) 0.100(13) -0.041(13) 0.058(12) -0.105(16)
C33 0.164(19) 0.121(15) 0.151(16) -0.040(12) 0.104(14) -0.020(15)
C34 0.25(3) 0.092(16) 0.048(10) 0.009(9) 0.003(13) 0.055(18)
C35 0.26(2) 0.099(13) 0.092(12) 0.030(9) 0.021(12) 0.041(13)

loop_
_atom_type_symbol
_atom_type_description
_atom_type_scat_dispersion_real
_atom_type_scat_dispersion_imag
_atom_type_scat_source
C C 0.0033 0.0016 'International Tables Vol C Tables 4.2.6.8 and 6.1.1.4'
H H 0.0000 0.0000 'International Tables Vol C Tables 4.2.6.8 and 6.1.1.4'
N N 0.0061 0.0033 'International Tables Vol C Tables 4.2.6.8 and 6.1.1.4'
O O 0.0106 0.0060 'International Tables Vol C Tables 4.2.6.8 and 6.1.1.4'
Cl Cl 0.1484 0.1585 'International Tables Vol C Tables 4.2.6.8 and 6.1.1.4'
Fe Fe 0.3463 0.8444 'International Tables Vol C Tables 4.2.6.8 and 6.1.1.4'
Ni Ni 0.3393 1.1124 'International Tables Vol C Tables 4.2.6.8 and 6.1.1.4'

loop_
_geom_angle_atom_site_label_1
_geom_angle_atom_site_label_2
_geom_angle_atom_site_label_3
_geom_angle
_geom_angle_site_symmetry_1
N2 Fe1 N3 83.4(5) .
N2 Fe1 C2 94.6(4) .
N3 Fe1 C2 92.8(4) .
N2 Fe1 C1 93.8(4) .
N3 Fe1 C1 91.4(4) .
C2 Fe1 C1 170.9(4) .
N2 Fe1 N4 164.9(5) .
N3 Fe1 N4 81.6(4) .
C2 Fe1 N4 84.9(4) .
C1 Fe1 N4 87.7(3) .
N2 Fe1 N5 82.1(5) .
N3 Fe1 N5 165.5(5) .
C2 Fe1 N5 88.2(4) .
C1 Fe1 N5 89.7(3) .
N4 Fe1 N5 112.9(5) .
N6 Ni1 N8 175.8(4) .
N6 Ni1 N9 78.5(7) .
N8 Ni1 N9 101.3(6) .
N6 Ni1 N7 81.1(6) .
N8 Ni1 N7 99.2(5) .
N9 Ni1 N7 159.5(6) .
N6 Ni1 N10 87.4(4) .
N8 Ni1 N10 88.4(4) .
N9 Ni1 N10 89.6(3) .
N7 Ni1 N10 91.8(3) .
N6 Ni1 N1 93.5(3) .
N8 Ni1 N1 90.7(3) .
N9 Ni1 N1 92.1(3) .
N7 Ni1 N1 86.8(3) .
N10 Ni1 N1 178.3(3) .
O3 Cl1 O4 137.6(16) .
O3 Cl1 O6 108(2) .
O4 Cl1 O6 86.6(15) .
O3 Cl1 O5 110.5(15) .
O4 Cl1 O5 105.2(15) .
O6 Cl1 O5 101.1(18) .
C1 N1 Ni1 162.5(8) .
C9 N2 C3 127.3(13) .
C9 N2 Fe1 118.4(11) .
C3 N2 Fe1 113.9(9) .
C15 N3 C4 125.4(11) .
C15 N3 Fe1 118.8(9) .
C4 N3 Fe1 115.8(9) .
C16 N4 C20 117.8(10) .
C16 N4 Fe1 113.8(8) .
C20 N4 Fe1 128.4(8) .
C10 N5 C14 119.9(11) .
C10 N5 Fe1 111.1(10) .
C14 N5 Fe1 128.8(10) .
C21 N6 C25 123.2(19) .
C21 N6 Ni1 119.1(17) .
C25 N6 Ni1 117.4(12) .
C26 N7 C28 125.5(13) .
C26 N7 Ni1 112.9(10) .
C28 N7 Ni1 121.2(10) .
C30 N8 C31 114.6(12) .
C30 N8 Ni1 113.0(8) .
C31 N8 Ni1 111.1(9) .
C30 N8 H8 105.8 .
C31 N8 H8 105.8 .
Ni1 N8 H8 105.8 .
C34 N9 C33 122(2) .
C34 N9 Ni1 114.6(14) .
C33 N9 Ni1 123.5(14) .
C2 N10 Ni1 162.4(9) 4_566
N1 C1 Fe1 175.5(9) .
N10 C2 Fe1 173.8(10) 4_565
C4 C3 N2 115.5(13) .
C4 C3 C8 118.7(15) .
N2 C3 C8 125.8(16) .
C3 C4 N3 111.3(13) .
C3 C4 C5 121.5(13) .
N3 C4 C5 127.1(14) .
C6 C5 C4 116.6(17) .
C6 C5 H3 121.7 .
C4 C5 H3 121.7 .
C7 C6 C5 124(2) .
C7 C6 H4 118.1 .
C5 C6 H4 118.1 .
C6 C7 C8 124(2) .
C6 C7 H5 118.1 .
C8 C7 H5 118.1 .
C7 C8 C3 115.0(16) .
C7 C8 H6 122.5 .
C3 C8 H6 122.5 .
O1 C9 N2 127.1(16) .
O1 C9 C10 121.0(15) .
N2 C9 C10 111.9(13) .
N5 C10 C11 121.9(15) .
N5 C10 C9 115.2(13) .
C11 C10 C9 122.9(16) .
C10 C11 C12 117.5(15) .
C10 C11 H9 121.3 .
C12 C11 H9 121.3 .
C13 C12 C11 121.8(15) .
C13 C12 H10 119.1 .
C11 C12 H10 119.1 .
C12 C13 C14 121.2(16) .
C12 C13 H11 119.4 .
C14 C13 H11 119.4 .
N5 C14 C13 117.7(13) .
N5 C14 H12 121.2 .
C13 C14 H12 121.2 .
O2 C15 N3 127.5(12) .
O2 C15 C16 123.1(12) .
N3 C15 C16 109.5(11) .
N4 C16 C17 122.3(11) .
N4 C16 C15 116.4(11) .
C17 C16 C15 121.3(12) .
C18 C17 C16 118.2(12) .
C18 C17 H15 120.9 .
C16 C17 H15 120.9 .
C19 C18 C17 120.1(13) .
C19 C18 H16 119.9 .
C17 C18 H16 119.9 .
C18 C19 C20 119.1(14) .
C18 C19 H17 120.4 .
C20 C19 H17 120.4 .
N4 C20 C19 122.4(12) .
N4 C20 H18 118.8 .
C19 C20 H18 118.8 .
N6 C21 C22 121(3) .
N6 C21 C34 115(2) .
C22 C21 C34 124(2) .
C23 C22 C21 111(2) .
C23 C22 H22 124.6 .
C21 C22 H22 124.6 .
C24 C23 C22 129(2) .
C24 C23 H23 115.6 .
C22 C23 H23 115.6 .
C23 C24 C25 112(2) .
C23 C24 H24 124.1 .
C25 C24 H24 124.1 .
N6 C25 C24 124(2) .
N6 C25 C26 115.6(13) .
C24 C25 C26 120(2) .
N7 C26 C27 122.5(17) .
N7 C26 C25 112.6(13) .
C27 C26 C25 124.8(18) .
C26 C27 H27A 109.5 .
C26 C27 H27B 109.5 .
H27A C27 H27B 109.5 .
C26 C27 H27C 109.5 .
H27A C27 H27C 109.5 .
H27B C27 H27C 109.5 .
N7 C28 C29 114.8(12) .
N7 C28 H28A 108.6 .
C29 C28 H28A 108.6 .
N7 C28 H28B 108.6 .
C29 C28 H28B 108.6 .
H28A C28 H28B 107.6 .
C28 C29 C30 119.9(12) .
C28 C29 H29A 107.3 .
C30 C29 H29A 107.3 .
C28 C29 H29B 107.3 .
C30 C29 H29B 107.3 .
H29A C29 H29B 106.9 .
N8 C30 C29 112.4(12) .
N8 C30 H30A 109.1 .
C29 C30 H30A 109.1 .
N8 C30 H30B 109.1 .
C29 C30 H30B 109.1 .
H30A C30 H30B 107.9 .
N8 C31 C32 113.3(12) .
N8 C31 H31A 108.9 .
C32 C31 H31A 108.9 .
N8 C31 H31B 108.9 .
C32 C31 H31B 108.9 .
H31A C31 H31B 107.7 .
C33 C32 C31 121.5(15) .
C33 C32 H32A 107.0 .
C31 C32 H32A 107.0 .
C33 C32 H32B 107.0 .
C31 C32 H32B 107.0 .
H32A C32 H32B 106.7 .
N9 C33 C32 112.3(16) .
N9 C33 H33A 109.1 .
C32 C33 H33A 109.1 .
N9 C33 H33B 109.1 .
C32 C33 H33B 109.1 .
H33A C33 H33B 107.9 .
N9 C34 C35 123(3) .
N9 C34 C21 112.5(18) .
C35 C34 C21 124(2) .
C34 C35 H35A 109.5 .
C34 C35 H35B 109.5 .
H35A C35 H35B 109.5 .
C34 C35 H35C 109.5 .
H35A C35 H35C 109.5 .
H35B C35 H35C 109.5 .

loop_
_geom_bond_atom_site_label_1
_geom_bond_atom_site_label_2
_geom_bond_distance
_geom_bond_site_symmetry_2
Fe1 N2 1.870(9) .
Fe1 N3 1.901(10) .
Fe1 C2 1.957(12) .
Fe1 C1 1.982(11) .
Fe1 N4 1.995(9) .
Fe1 N5 1.998(10) .
Ni1 N6 1.937(11) .
Ni1 N8 2.042(10) .
Ni1 N9 2.061(12) .
Ni1 N7 2.062(10) .
Ni1 N10 2.085(9) .
Ni1 N1 2.106(9) .
Cl1 O3 1.27(2) .
Cl1 O4 1.34(2) .
Cl1 O6 1.39(5) .
Cl1 O5 1.41(3) .
O1 C9 1.278(15) .
O2 C15 1.216(13) .
N1 C1 1.124(10) .
N2 C9 1.331(16) .
N2 C3 1.412(16) .
N3 C15 1.370(15) .
N3 C4 1.399(15) .
N4 C16 1.314(12) .
N4 C20 1.339(14) .
N5 C10 1.370(15) .
N5 C14 1.380(15) .
N6 C21 1.28(2) .
N6 C25 1.281(19) .
N7 C26 1.336(17) .
N7 C28 1.403(15) .
N8 C30 1.425(15) .
N8 C31 1.453(16) .
N8 H8 0.9100 .
N9 C34 1.32(2) .
N9 C33 1.395(19) .
N10 C2 1.139(12) 4_566
C2 N10 1.139(12) 4_565
C3 C4 1.393(17) .
C3 C8 1.451(19) .
C4 C5 1.418(18) .
C5 C6 1.36(2) .
C5 H3 0.9300 .
C6 C7 1.28(2) .
C6 H4 0.9300 .
C7 C8 1.42(2) .
C7 H5 0.9300 .
C8 H6 0.9300 .
C9 C10 1.457(18) .
C10 C11 1.373(18) .
C11 C12 1.39(2) .
C11 H9 0.9300 .
C12 C13 1.320(19) .
C12 H10 0.9300 .
C13 C14 1.412(17) .
C13 H11 0.9300 .
C14 H12 0.9300 .
C15 C16 1.504(16) .
C16 C17 1.380(15) .
C17 C18 1.357(16) .
C17 H15 0.9300 .
C18 C19 1.333(18) .
C18 H16 0.9300 .
C19 C20 1.359(16) .
C19 H17 0.9300 .
C20 H18 0.9300 .
C21 C22 1.40(3) .
C21 C34 1.48(3) .
C22 C23 1.38(3) .
C22 H22 0.9300 .
C23 C24 1.33(3) .
C23 H23 0.9300 .
C24 C25 1.33(2) .
C24 H24 0.9300 .
C25 C26 1.53(2) .
C26 C27 1.48(2) .
C27 H27A 0.9600 .
C27 H27B 0.9600 .
C27 H27C 0.9600 .
C28 C29 1.498(19) .
C28 H28A 0.9700 .
C28 H28B 0.9700 .
C29 C30 1.500(18) .
C29 H29A 0.9700 .
C29 H29B 0.9700 .
C30 H30A 0.9700 .
C30 H30B 0.9700 .
C31 C32 1.57(2) .
C31 H31A 0.9700 .
C31 H31B 0.9700 .
C32 C33 1.50(2) .
C32 H32A 0.9700 .
C32 H32B 0.9700 .
C33 H33A 0.9700 .
C33 H33B 0.9700 .
C34 C35 1.45(2) .
C35 H35A 0.9600 .
C35 H35B 0.9600 .
C35 H35C 0.9600 .

loop_
_platon_squeeze_void_nr
_platon_squeeze_void_average_x
_platon_squeeze_void_average_y
_platon_squeeze_void_average_z
_platon_squeeze_void_volume
_platon_squeeze_void_count_electrons
_platon_squeeze_void_content
1 0.000 0.000 0.000 153 27 ' '
2 0.000 0.000 0.500 23 2 ' '
3 0.000 0.500 0.500 153 27 ' '
4 0.000 0.500 0.000 23 2 ' '
